data_4117677
loop_
_publ_author_name
'Zhiguo Zhou'
'Atsushi Wakamiya'
'Tomokatsu Kushida'
'Shigehiro Yamaguchi'

_publ_section_title
;
 Planarized Triarylboranes: Stabilization by Structural Constraint and
 Their Plane-to-Bowl Conversion
;
_journal_name_full 'Journal of the American Chemical Society'
_journal_page_first 4529
_journal_page_last 4532
_journal_paper_doi 10.1021/ja211944q
_journal_volume 134
_journal_year 2012
_chemical_formula_sum 'C43 H54 B2 Cl2 F N3 S'
_chemical_formula_weight 756.47
_chemical_name_systematic
; 
 ? 
;
_space_group_IT_number 2
_symmetry_cell_setting triclinic
_symmetry_space_group_name_Hall '-P 1'
_symmetry_space_group_name_H-M 'P -1'
_atom_sites_solution_hydrogens geom
_atom_sites_solution_primary direct
_atom_sites_solution_secondary difmap
_audit_creation_method SHELXL-97
_cell_angle_alpha 98.909(2)
_cell_angle_beta 103.213(2)
_cell_angle_gamma 99.920(2)
_cell_formula_units_Z 4
_cell_length_a 11.2973(15)
_cell_length_b 17.684(2)
_cell_length_c 21.043(3)
_cell_measurement_reflns_used 3042
_cell_measurement_temperature 100(2)
_cell_measurement_theta_max 25.9
_cell_measurement_theta_min 2.35
_cell_volume 3948.0(9)
_computing_molecular_graphics 'ORTEP 3 for windows'
_computing_structure_refinement 'SHELXL-97 (Sheldrick, 1997)'
_computing_structure_solution 'SHELXS-97 (Sheldrick, 1990)'
_diffrn_ambient_temperature 100(2)
_diffrn_measured_fraction_theta_full 0.982
_diffrn_measured_fraction_theta_max 0.982
_diffrn_measurement_device_type 'Bruker SMART APAX '
_diffrn_radiation_monochromator graphite
_diffrn_radiation_source 'fine-focus sealed tube'
_diffrn_radiation_type MoKa
_diffrn_radiation_wavelength 0.71073
_diffrn_reflns_av_R_equivalents 0.0353
_diffrn_reflns_av_sigmaI/netI 0.0811
_diffrn_reflns_limit_h_max 13
_diffrn_reflns_limit_h_min -13
_diffrn_reflns_limit_k_max 21
_diffrn_reflns_limit_k_min -21
_diffrn_reflns_limit_l_max 25
_diffrn_reflns_limit_l_min -12
_diffrn_reflns_number 21693
_diffrn_reflns_theta_full 25.50
_diffrn_reflns_theta_max 25.50
_diffrn_reflns_theta_min 1.01
_exptl_absorpt_coefficient_mu 0.257
_exptl_absorpt_correction_T_max 0.9747
_exptl_absorpt_correction_T_min 0.9503
_exptl_absorpt_correction_type empirical
_exptl_absorpt_process_details SADABS
_exptl_crystal_colour colorless
_exptl_crystal_density_diffrn 1.273
_exptl_crystal_description block
_exptl_crystal_F_000 1608
_exptl_crystal_size_max 0.20
_exptl_crystal_size_mid 0.20
_exptl_crystal_size_min 0.10
_refine_diff_density_max 0.483
_refine_diff_density_min -0.311
_refine_diff_density_rms 0.067
_refine_ls_extinction_method none
_refine_ls_goodness_of_fit_ref 1.007
_refine_ls_hydrogen_treatment constr
_refine_ls_matrix_type full
_refine_ls_number_parameters 993
_refine_ls_number_reflns 14451
_refine_ls_number_restraints 0
_refine_ls_restrained_S_all 1.007
_refine_ls_R_factor_all 0.1012
_refine_ls_R_factor_gt 0.0570
_refine_ls_shift/su_max 0.000
_refine_ls_shift/su_mean 0.000
_refine_ls_structure_factor_coef Fsqd
_refine_ls_weighting_details 'calc w=1/[?^2^(Fo^2^)+(0.0788P)^2^+1.2535P] where P=(Fo^2^+2Fc^2^)/3'
_refine_ls_weighting_scheme calc
_refine_ls_wR_factor_gt 0.1335
_refine_ls_wR_factor_ref 0.1670
_reflns_number_gt 9314
_reflns_number_total 14451
_reflns_threshold_expression >2sigma(I)
_cod_data_source_file ja211944q_si_002_5.cif
_cod_data_source_block compd2F
_cod_database_code 4117677

loop_
_publ_contact_author_name
_publ_contact_author_address
_publ_contact_author_email
_publ_contact_author_fax
_publ_contact_author_phone
' Atsushi Wakamiya '
; 
    Institute for Chemical Research, Kyoto Unversity, and JST-PRESTO,
  Uji, Kyoto 611-0011, Japan 
;
' wakamiya@chem.nagoya-u.ac.jp' ' +81-774-38-3173 ' ' +81-774-38-3178 '
' Shigehiro Yamaguchi '
; 
    Department of Chemistry, Graduate School of Science, Nagoya University, 
    Furo, Chikusa, Nagoya 464-8602, Japan
;
' yamaguchi@chem.nagoya-u.ac.jp' ' +81-52-789-2291 ' ' +81-52-789-5947 '

loop_
_symmetry_equiv_pos_as_xyz
'x, y, z'
'-x, -y, -z'

loop_
_atom_site_label
_atom_site_type_symbol
_atom_site_fract_x
_atom_site_fract_y
_atom_site_fract_z
_atom_site_U_iso_or_equiv
_atom_site_adp_type
_atom_site_occupancy
_atom_site_symmetry_multiplicity
_atom_site_calc_flag
_atom_site_refinement_flags
_atom_site_disorder_assembly
_atom_site_disorder_group
B1 B 0.3193(3) 0.2789(2) 0.27041(18) 0.0174(7) Uani 1 1 d . . .
B2 B 0.1103(3) 0.2156(2) 0.32631(19) 0.0204(8) Uani 1 1 d . . .
C1 C 0.2241(3) 0.20398(17) 0.23014(15) 0.0175(7) Uani 1 1 d . . .
C2 C 0.1187(3) 0.17776(17) 0.25306(16) 0.0198(7) Uani 1 1 d . . .
C3 C 0.0225(3) 0.11727(17) 0.21139(16) 0.0210(7) Uani 1 1 d . . .
C4 C 0.0393(3) 0.08083(18) 0.15175(16) 0.0246(7) Uani 1 1 d . . .
H1 H -0.0237 0.0381 0.1243 0.030 Uiso 1 1 calc R . .
C5 C 0.1444(3) 0.10449(19) 0.13102(17) 0.0259(8) Uani 1 1 d . . .
H2 H 0.1530 0.0772 0.0903 0.031 Uiso 1 1 calc R . .
C6 C 0.2379(3) 0.16774(17) 0.16887(15) 0.0192(7) Uani 1 1 d . . .
C7 C 0.3004(3) 0.32789(17) 0.33244(15) 0.0176(7) Uani 1 1 d . . .
C8 C 0.1929(3) 0.30337(17) 0.35392(15) 0.0176(7) Uani 1 1 d . . .
C9 C 0.1619(3) 0.35482(19) 0.40202(16) 0.0222(7) Uani 1 1 d . . .
C10 C 0.2460(3) 0.42582(19) 0.43234(16) 0.0242(7) Uani 1 1 d . . .
H3 H 0.2278 0.4601 0.4665 0.029 Uiso 1 1 calc R . .
C11 C 0.3552(3) 0.44773(18) 0.41400(16) 0.0227(7) Uani 1 1 d . . .
H4 H 0.4123 0.4952 0.4373 0.027 Uiso 1 1 calc R . .
C12 C 0.3826(3) 0.40114(17) 0.36184(15) 0.0186(7) Uani 1 1 d . . .
C13 C 0.4293(3) 0.30984(17) 0.24331(15) 0.0175(7) Uani 1 1 d . . .
C14 C 0.4443(3) 0.26807(18) 0.18413(16) 0.0206(7) Uani 1 1 d . . .
C15 C 0.5471(3) 0.29499(19) 0.16177(16) 0.0252(7) Uani 1 1 d . . .
H5 H 0.5581 0.2673 0.1218 0.030 Uiso 1 1 calc R . .
C16 C 0.6333(3) 0.36157(19) 0.19711(17) 0.0268(8) Uani 1 1 d . . .
H6 H 0.7040 0.3788 0.1816 0.032 Uiso 1 1 calc R . .
C17 C 0.6189(3) 0.40381(19) 0.25476(17) 0.0254(8) Uani 1 1 d . . .
H7 H 0.6793 0.4497 0.2785 0.030 Uiso 1 1 calc R . .
C18 C 0.5162(3) 0.37929(17) 0.27821(15) 0.0194(7) Uani 1 1 d . . .
C19 C -0.0325(3) 0.21605(18) 0.32340(16) 0.0214(7) Uani 1 1 d . . .
C20 C -0.0622(3) 0.27634(19) 0.36478(17) 0.0240(7) Uani 1 1 d . . .
C21 C -0.1859(3) 0.2833(2) 0.35505(19) 0.0314(8) Uani 1 1 d . . .
H8 H -0.2066 0.3239 0.3829 0.038 Uiso 1 1 calc R . .
C22 C -0.2784(3) 0.2314(2) 0.30504(19) 0.0330(9) Uani 1 1 d . . .
H9 H -0.3619 0.2376 0.2978 0.040 Uiso 1 1 calc R . .
C23 C -0.2506(3) 0.1704(2) 0.26528(19) 0.0309(8) Uani 1 1 d . . .
H10 H -0.3153 0.1345 0.2317 0.037 Uiso 1 1 calc R . .
C24 C -0.1285(3) 0.16176(19) 0.27454(17) 0.0243(7) Uani 1 1 d . . .
C25 C 0.3514(3) 0.19316(18) 0.14268(16) 0.0206(7) Uani 1 1 d . . .
C26 C 0.5019(3) 0.42878(18) 0.34169(16) 0.0223(7) Uani 1 1 d . . .
C27 C 0.0404(3) 0.33166(19) 0.42257(16) 0.0246(7) Uani 1 1 d . . .
C28 C -0.0970(3) 0.09178(18) 0.23321(17) 0.0253(8) Uani 1 1 d . . .
C29 C 0.4217(3) 0.12553(19) 0.14011(18) 0.0289(8) Uani 1 1 d . . .
H11 H 0.4501 0.1158 0.1851 0.043 Uiso 1 1 calc R . .
H12 H 0.4937 0.1399 0.1225 0.043 Uiso 1 1 calc R . .
H13 H 0.3658 0.0780 0.1111 0.043 Uiso 1 1 calc R . .
C30 C 0.3045(3) 0.2069(2) 0.07139(16) 0.0302(8) Uani 1 1 d . . .
H14 H 0.2515 0.1583 0.0427 0.045 Uiso 1 1 calc R . .
H15 H 0.3759 0.2232 0.0538 0.045 Uiso 1 1 calc R . .
H16 H 0.2565 0.2480 0.0725 0.045 Uiso 1 1 calc R . .
C31 C 0.6119(3) 0.4285(2) 0.40003(17) 0.0353(9) Uani 1 1 d . . .
H17 H 0.6064 0.4620 0.4405 0.053 Uiso 1 1 calc R . .
H18 H 0.6902 0.4483 0.3896 0.053 Uiso 1 1 calc R . .
H19 H 0.6091 0.3748 0.4072 0.053 Uiso 1 1 calc R . .
C32 C 0.5071(4) 0.51356(19) 0.3306(2) 0.0369(9) Uani 1 1 d . . .
H20 H 0.4368 0.5141 0.2936 0.055 Uiso 1 1 calc R . .
H21 H 0.5854 0.5331 0.3200 0.055 Uiso 1 1 calc R . .
H22 H 0.5024 0.5472 0.3712 0.055 Uiso 1 1 calc R . .
C33 C 0.0679(3) 0.2865(2) 0.47950(17) 0.0334(9) Uani 1 1 d . . .
H23 H 0.1286 0.3213 0.5184 0.050 Uiso 1 1 calc R . .
H24 H 0.1019 0.2415 0.4647 0.050 Uiso 1 1 calc R . .
H25 H -0.0093 0.2680 0.4915 0.050 Uiso 1 1 calc R . .
C34 C -0.0035(3) 0.4045(2) 0.44938(19) 0.0351(9) Uani 1 1 d . . .
H26 H 0.0627 0.4378 0.4867 0.053 Uiso 1 1 calc R . .
H27 H -0.0779 0.3884 0.4647 0.053 Uiso 1 1 calc R . .
H28 H -0.0234 0.4338 0.4139 0.053 Uiso 1 1 calc R . .
C35 C -0.0743(3) 0.0306(2) 0.27721(19) 0.0342(9) Uani 1 1 d . . .
H29 H -0.1500 0.0124 0.2906 0.051 Uiso 1 1 calc R . .
H30 H -0.0058 0.0547 0.3170 0.051 Uiso 1 1 calc R . .
H31 H -0.0527 -0.0139 0.2519 0.051 Uiso 1 1 calc R . .
C36 C -0.2060(3) 0.0506(2) 0.17228(19) 0.0341(9) Uani 1 1 d . . .
H32 H -0.2233 0.0874 0.1428 0.051 Uiso 1 1 calc R . .
H33 H -0.2802 0.0328 0.1872 0.051 Uiso 1 1 calc R . .
H34 H -0.1840 0.0054 0.1481 0.051 Uiso 1 1 calc R . .
B3 B 0.6371(3) 0.26925(19) 0.72825(18) 0.0180(8) Uani 1 1 d . . .
B4 B 0.7486(3) 0.2483(2) 0.86574(18) 0.0187(8) Uani 1 1 d . . .
C37 C 0.5499(3) 0.23136(17) 0.76663(16) 0.0187(7) Uani 1 1 d . . .
C38 C 0.6018(3) 0.21539(17) 0.82967(16) 0.0182(7) Uani 1 1 d . . .
C39 C 0.5249(3) 0.17300(17) 0.86174(16) 0.0199(7) Uani 1 1 d . . .
C40 C 0.3978(3) 0.15136(18) 0.83085(17) 0.0232(7) Uani 1 1 d . . .
H35 H 0.3442 0.1237 0.8523 0.028 Uiso 1 1 calc R . .
C41 C 0.3468(3) 0.16873(18) 0.77004(17) 0.0233(7) Uani 1 1 d . . .
H36 H 0.2593 0.1537 0.7513 0.028 Uiso 1 1 calc R . .
C42 C 0.4216(3) 0.20809(17) 0.73564(16) 0.0204(7) Uani 1 1 d . . .
C43 C 0.7792(3) 0.28265(16) 0.75292(15) 0.0183(7) Uani 1 1 d . . .
C44 C 0.8313(3) 0.26197(16) 0.81446(16) 0.0185(7) Uani 1 1 d . . .
C45 C 0.9566(3) 0.25709(17) 0.83066(16) 0.0193(7) Uani 1 1 d . . .
C46 C 1.0283(3) 0.27810(17) 0.78742(16) 0.0213(7) Uani 1 1 d . . .
H37 H 1.1133 0.2747 0.7977 0.026 Uiso 1 1 calc R . .
C47 C 0.9790(3) 0.30372(18) 0.73024(16) 0.0216(7) Uani 1 1 d . . .
H38 H 1.0318 0.3203 0.7035 0.026 Uiso 1 1 calc R . .
C48 C 0.8531(3) 0.30562(17) 0.71112(16) 0.0200(7) Uani 1 1 d . . .
C49 C 0.5806(3) 0.28370(17) 0.65890(16) 0.0194(7) Uani 1 1 d . . .
C50 C 0.4507(3) 0.26395(17) 0.63170(16) 0.0216(7) Uani 1 1 d . . .
C51 C 0.4007(3) 0.27989(18) 0.56996(16) 0.0236(7) Uani 1 1 d . . .
H39 H 0.3130 0.2671 0.5515 0.028 Uiso 1 1 calc R . .
C52 C 0.4776(3) 0.31441(18) 0.53489(16) 0.0250(7) Uani 1 1 d . . .
H40 H 0.4421 0.3258 0.4929 0.030 Uiso 1 1 calc R . .
C53 C 0.6058(3) 0.33245(18) 0.56047(16) 0.0228(7) Uani 1 1 d . . .
H41 H 0.6576 0.3558 0.5359 0.027 Uiso 1 1 calc R . .
C54 C 0.6590(3) 0.31647(18) 0.62208(16) 0.0215(7) Uani 1 1 d . . .
C55 C 0.7971(3) 0.18886(17) 0.91087(15) 0.0182(7) Uani 1 1 d . . .
C56 C 0.9207(3) 0.17922(17) 0.92017(15) 0.0208(7) Uani 1 1 d . . .
C57 C 0.9585(3) 0.12259(18) 0.95518(16) 0.0237(7) Uani 1 1 d . . .
H42 H 1.0414 0.1154 0.9613 0.028 Uiso 1 1 calc R . .
C58 C 0.8765(3) 0.07719(18) 0.98082(16) 0.0251(8) Uani 1 1 d . . .
H43 H 0.9036 0.0391 1.0046 0.030 Uiso 1 1 calc R . .
C59 C 0.7555(3) 0.08651(18) 0.97237(16) 0.0239(7) Uani 1 1 d . . .
H44 H 0.7001 0.0553 0.9907 0.029 Uiso 1 1 calc R . .
C60 C 0.7145(3) 0.14160(17) 0.93708(15) 0.0191(7) Uani 1 1 d . . .
C61 C 0.3606(3) 0.22331(18) 0.66710(16) 0.0231(7) Uani 1 1 d . . .
C62 C 0.8017(3) 0.33585(19) 0.64803(16) 0.0233(7) Uani 1 1 d . . .
C63 C 1.0161(3) 0.23421(18) 0.89654(15) 0.0211(7) Uani 1 1 d . . .
C64 C 0.5809(3) 0.15528(18) 0.93018(16) 0.0215(7) Uani 1 1 d . . .
C65 C 0.2647(3) 0.2735(2) 0.67607(19) 0.0344(9) Uani 1 1 d . . .
H45 H 0.2027 0.2458 0.6951 0.052 Uiso 1 1 calc R . .
H46 H 0.2231 0.2830 0.6327 0.052 Uiso 1 1 calc R . .
H47 H 0.3072 0.3238 0.7062 0.052 Uiso 1 1 calc R . .
C66 C 0.2928(3) 0.1432(2) 0.62150(18) 0.0343(9) Uani 1 1 d . . .
H48 H 0.3536 0.1109 0.6162 0.051 Uiso 1 1 calc R . .
H49 H 0.2501 0.1512 0.5778 0.051 Uiso 1 1 calc R . .
H50 H 0.2317 0.1166 0.6416 0.051 Uiso 1 1 calc R . .
C67 C 0.8464(3) 0.4259(2) 0.6653(2) 0.0379(9) Uani 1 1 d . . .
H51 H 0.8145 0.4477 0.7021 0.057 Uiso 1 1 calc R . .
H52 H 0.8154 0.4477 0.6262 0.057 Uiso 1 1 calc R . .
H53 H 0.9376 0.4397 0.6785 0.057 Uiso 1 1 calc R . .
C68 C 0.8562(3) 0.3024(2) 0.59150(17) 0.0391(10) Uani 1 1 d . . .
H54 H 0.9474 0.3163 0.6064 0.059 Uiso 1 1 calc R . .
H55 H 0.8277 0.3245 0.5522 0.059 Uiso 1 1 calc R . .
H56 H 0.8282 0.2452 0.5800 0.059 Uiso 1 1 calc R . .
C69 C 1.1282(3) 0.1985(2) 0.89042(17) 0.0295(8) Uani 1 1 d . . .
H57 H 1.0999 0.1487 0.8580 0.044 Uiso 1 1 calc R . .
H58 H 1.1696 0.1892 0.9339 0.044 Uiso 1 1 calc R . .
H59 H 1.1868 0.2347 0.8754 0.044 Uiso 1 1 calc R . .
C70 C 1.0626(3) 0.31066(18) 0.95015(16) 0.0248(7) Uani 1 1 d . . .
H60 H 1.0996 0.2985 0.9932 0.037 Uiso 1 1 calc R . .
H61 H 0.9925 0.3353 0.9537 0.037 Uiso 1 1 calc R . .
H62 H 1.1254 0.3466 0.9376 0.037 Uiso 1 1 calc R . .
C71 C 0.5907(3) 0.22750(18) 0.98412(17) 0.0270(8) Uani 1 1 d . . .
H63 H 0.6464 0.2728 0.9773 0.041 Uiso 1 1 calc R . .
H64 H 0.6240 0.2168 1.0283 0.041 Uiso 1 1 calc R . .
H65 H 0.5079 0.2389 0.9811 0.041 Uiso 1 1 calc R . .
C72 C 0.4958(3) 0.08580(19) 0.94468(18) 0.0298(8) Uani 1 1 d . . .
H66 H 0.4124 0.0965 0.9407 0.045 Uiso 1 1 calc R . .
H67 H 0.5302 0.0787 0.9900 0.045 Uiso 1 1 calc R . .
H68 H 0.4906 0.0381 0.9126 0.045 Uiso 1 1 calc R . .
S1 S 0.28796(8) 0.02625(5) 0.33492(4) 0.0235(2) Uani 1 1 d . . .
N1 N 0.4068(2) 0.08625(15) 0.39412(14) 0.0261(6) Uani 1 1 d . . .
C73 C 0.4486(3) 0.16092(18) 0.37312(19) 0.0319(8) Uani 1 1 d . . .
H69 H 0.3847 0.1921 0.3721 0.048 Uiso 1 1 calc R . .
H70 H 0.4620 0.1491 0.3286 0.048 Uiso 1 1 calc R . .
H71 H 0.5266 0.1906 0.4048 0.048 Uiso 1 1 calc R . .
C74 C 0.3758(4) 0.1032(2) 0.45869(17) 0.0335(9) Uani 1 1 d . . .
H72 H 0.4465 0.1397 0.4913 0.050 Uiso 1 1 calc R . .
H73 H 0.3576 0.0544 0.4746 0.050 Uiso 1 1 calc R . .
H74 H 0.3026 0.1268 0.4529 0.050 Uiso 1 1 calc R . .
N2 N 0.2687(3) -0.04793(15) 0.37150(14) 0.0284(7) Uani 1 1 d . . .
C75 C 0.3701(4) -0.0860(2) 0.39569(19) 0.0384(9) Uani 1 1 d . . .
H75 H 0.3533 -0.1115 0.4318 0.058 Uiso 1 1 calc R . .
H76 H 0.4485 -0.0467 0.4123 0.058 Uiso 1 1 calc R . .
H77 H 0.3767 -0.1254 0.3591 0.058 Uiso 1 1 calc R . .
C76 C 0.1457(3) -0.1001(2) 0.3461(2) 0.0487(11) Uani 1 1 d . . .
H78 H 0.1479 -0.1424 0.3106 0.073 Uiso 1 1 calc R . .
H79 H 0.0846 -0.0704 0.3283 0.073 Uiso 1 1 calc R . .
H80 H 0.1220 -0.1225 0.3823 0.073 Uiso 1 1 calc R . .
N3 N 0.3565(3) 0.01269(16) 0.27504(14) 0.0289(7) Uani 1 1 d . . .
C77 C 0.4801(3) -0.0058(2) 0.2844(2) 0.0392(9) Uani 1 1 d . . .
H108 H 0.4717 -0.0627 0.2781 0.059 Uiso 1 1 calc R . .
H109 H 0.5309 0.0190 0.3296 0.059 Uiso 1 1 calc R . .
H110 H 0.5203 0.0140 0.2519 0.059 Uiso 1 1 calc R . .
C78 C 0.2664(4) -0.0328(2) 0.21305(18) 0.0402(10) Uani 1 1 d . . .
H81 H 0.2981 -0.0231 0.1748 0.060 Uiso 1 1 calc R . .
H82 H 0.1866 -0.0167 0.2091 0.060 Uiso 1 1 calc R . .
H83 H 0.2544 -0.0888 0.2140 0.060 Uiso 1 1 calc R . .
S2 S 0.96865(8) 0.39740(5) 0.10084(4) 0.0237(2) Uani 1 1 d . . .
N4 N 1.1066(2) 0.45297(15) 0.14714(14) 0.0273(6) Uani 1 1 d . . .
C79 C 1.1511(4) 0.5218(2) 0.1204(2) 0.0443(10) Uani 1 1 d . . .
H84 H 1.2292 0.5529 0.1511 0.066 Uiso 1 1 calc R . .
H85 H 1.0884 0.5540 0.1157 0.066 Uiso 1 1 calc R . .
H86 H 1.1651 0.5042 0.0768 0.066 Uiso 1 1 calc R . .
C80 C 1.2026(3) 0.4057(2) 0.1574(2) 0.0402(10) Uani 1 1 d . . .
H87 H 1.2248 0.3911 0.1154 0.060 Uiso 1 1 calc R . .
H88 H 1.1700 0.3582 0.1719 0.060 Uiso 1 1 calc R . .
H89 H 1.2767 0.4364 0.1915 0.060 Uiso 1 1 calc R . .
N5 N 0.9416(2) 0.33441(15) 0.14568(14) 0.0265(6) Uani 1 1 d . . .
C81 C 0.9667(3) 0.3516(2) 0.21896(17) 0.0314(8) Uani 1 1 d . . .
H90 H 0.8917 0.3300 0.2317 0.047 Uiso 1 1 calc R . .
H91 H 0.9900 0.4084 0.2355 0.047 Uiso 1 1 calc R . .
H92 H 1.0349 0.3277 0.2383 0.047 Uiso 1 1 calc R . .
C82 C 0.9119(4) 0.25178(19) 0.11313(19) 0.0386(9) Uani 1 1 d . . .
H93 H 0.9824 0.2280 0.1289 0.058 Uiso 1 1 calc R . .
H94 H 0.8952 0.2473 0.0648 0.058 Uiso 1 1 calc R . .
H95 H 0.8380 0.2246 0.1239 0.058 Uiso 1 1 calc R . .
N6 N 0.8863(2) 0.46388(15) 0.10291(13) 0.0255(6) Uani 1 1 d . . .
C83 C 0.8898(3) 0.51831(19) 0.16357(17) 0.0308(8) Uani 1 1 d . . .
H96 H 0.8729 0.5678 0.1523 0.046 Uiso 1 1 calc R . .
H97 H 0.9723 0.5281 0.1948 0.046 Uiso 1 1 calc R . .
H98 H 0.8265 0.4954 0.1842 0.046 Uiso 1 1 calc R . .
C84 C 0.7675(3) 0.4437(2) 0.05112(17) 0.0310(8) Uani 1 1 d . . .
H99 H 0.7018 0.4173 0.0685 0.046 Uiso 1 1 calc R . .
H100 H 0.7753 0.4086 0.0121 0.046 Uiso 1 1 calc R . .
H101 H 0.7463 0.4916 0.0383 0.046 Uiso 1 1 calc R . .
C85 C 0.5180(3) 0.6274(2) 0.11780(19) 0.0356(9) Uani 1 1 d . . .
H102 H 0.5688 0.6766 0.1481 0.043 Uiso 1 1 calc R . .
H103 H 0.4307 0.6334 0.1048 0.043 Uiso 1 1 calc R . .
Cl1 Cl 0.57332(10) 0.61089(6) 0.04579(6) 0.0498(3) Uani 1 1 d . . .
Cl2 Cl 0.52587(10) 0.54893(7) 0.15969(6) 0.0593(3) Uani 1 1 d . . .
C86A C 0.8842(9) 0.0851(5) 0.4391(4) 0.040(2) Uani 0.515(5) 1 d P A 1
H104 H 0.8859 0.0338 0.4130 0.048 Uiso 0.515(5) 1 calc PR A 1
H105 H 0.9128 0.1265 0.4159 0.048 Uiso 0.515(5) 1 calc PR A 1
Cl3A Cl 0.7191(7) 0.0866(3) 0.4442(4) 0.0618(15) Uani 0.515(5) 1 d P A 1
Cl4A Cl 0.9887(2) 0.10116(13) 0.52197(14) 0.0488(9) Uani 0.515(5) 1 d P A 1
C86B C 0.8297(12) 0.1055(10) 0.4217(8) 0.112(6) Uani 0.485(5) 1 d P A 2
H106 H 0.8582 0.1619 0.4227 0.134 Uiso 0.485(5) 1 calc PR A 2
H107 H 0.8012 0.0774 0.3746 0.134 Uiso 0.485(5) 1 calc PR A 2
Cl3B Cl 0.7330(9) 0.0951(5) 0.4514(5) 0.116(3) Uani 0.485(5) 1 d P A 2
Cl4B Cl 0.9555(3) 0.0685(3) 0.4655(3) 0.094(2) Uani 0.485(5) 1 d P A 2
F1 F 0.15988(15) 0.16604(10) 0.37262(9) 0.0246(4) Uani 1 1 d . . .
F2 F 0.76098(15) 0.32649(9) 0.90894(9) 0.0215(4) Uani 1 1 d . . .

loop_
_atom_site_aniso_label
_atom_site_aniso_U_11
_atom_site_aniso_U_22
_atom_site_aniso_U_33
_atom_site_aniso_U_23
_atom_site_aniso_U_13
_atom_site_aniso_U_12
B1 0.0149(17) 0.0193(17) 0.0160(19) 0.0040(15) -0.0024(15) 0.0071(14)
B2 0.0189(18) 0.0213(18) 0.023(2) 0.0094(16) 0.0052(16) 0.0069(15)
C1 0.0166(15) 0.0184(15) 0.0158(16) 0.0020(13) 0.0008(13) 0.0051(12)
C2 0.0167(15) 0.0184(15) 0.0233(18) 0.0066(14) 0.0007(14) 0.0051(13)
C3 0.0192(16) 0.0188(16) 0.0220(18) 0.0041(14) 0.0002(14) 0.0031(13)
C4 0.0200(17) 0.0210(17) 0.0250(19) 0.0017(15) -0.0051(14) 0.0006(13)
C5 0.0293(18) 0.0250(17) 0.0204(18) 0.0002(15) 0.0022(15) 0.0075(15)
C6 0.0181(16) 0.0196(16) 0.0168(17) 0.0008(14) 0.0004(13) 0.0037(13)
C7 0.0170(15) 0.0190(15) 0.0158(16) 0.0037(13) 0.0001(13) 0.0071(13)
C8 0.0177(15) 0.0237(16) 0.0130(16) 0.0058(13) 0.0012(13) 0.0103(13)
C9 0.0215(17) 0.0284(17) 0.0184(17) 0.0058(15) 0.0022(14) 0.0128(14)
C10 0.0289(18) 0.0275(18) 0.0172(17) -0.0001(15) 0.0055(15) 0.0140(15)
C11 0.0230(17) 0.0222(16) 0.0178(17) -0.0001(14) -0.0018(14) 0.0047(14)
C12 0.0206(16) 0.0205(16) 0.0147(16) 0.0036(13) 0.0014(13) 0.0084(13)
C13 0.0174(15) 0.0178(15) 0.0153(16) 0.0032(13) -0.0001(13) 0.0048(12)
C14 0.0203(16) 0.0254(17) 0.0175(17) 0.0074(14) 0.0030(14) 0.0087(13)
C15 0.0270(18) 0.0306(18) 0.0200(18) 0.0035(15) 0.0099(15) 0.0079(15)
C16 0.0218(17) 0.0336(19) 0.030(2) 0.0130(16) 0.0120(16) 0.0059(15)
C17 0.0196(17) 0.0254(17) 0.028(2) 0.0043(15) 0.0051(15) 0.0001(14)
C18 0.0209(16) 0.0193(16) 0.0175(17) 0.0027(14) 0.0038(14) 0.0057(13)
C19 0.0190(16) 0.0247(17) 0.0242(18) 0.0130(15) 0.0071(14) 0.0055(14)
C20 0.0221(17) 0.0312(18) 0.0254(18) 0.0161(16) 0.0097(15) 0.0103(14)
C21 0.0247(18) 0.040(2) 0.040(2) 0.0189(18) 0.0163(17) 0.0156(16)
C22 0.0162(17) 0.046(2) 0.042(2) 0.0218(19) 0.0079(17) 0.0094(16)
C23 0.0203(18) 0.0335(19) 0.038(2) 0.0154(18) 0.0048(16) 0.0012(15)
C24 0.0163(16) 0.0308(18) 0.029(2) 0.0169(16) 0.0067(15) 0.0039(14)
C25 0.0201(16) 0.0219(16) 0.0181(17) -0.0001(14) 0.0034(14) 0.0054(13)
C26 0.0214(17) 0.0188(16) 0.0240(18) 0.0007(14) 0.0040(14) 0.0030(13)
C27 0.0257(18) 0.0339(18) 0.0211(18) 0.0082(15) 0.0131(15) 0.0129(15)
C28 0.0185(17) 0.0232(17) 0.029(2) 0.0069(15) -0.0007(15) -0.0015(13)
C29 0.0227(18) 0.0291(18) 0.030(2) -0.0058(16) 0.0030(15) 0.0074(15)
C30 0.0235(18) 0.045(2) 0.0193(18) 0.0031(17) 0.0030(15) 0.0059(16)
C31 0.0214(18) 0.053(2) 0.026(2) -0.0025(18) 0.0030(16) 0.0056(17)
C32 0.046(2) 0.0213(18) 0.047(2) 0.0042(18) 0.024(2) 0.0022(16)
C33 0.0310(19) 0.053(2) 0.025(2) 0.0151(18) 0.0119(16) 0.0180(17)
C34 0.032(2) 0.042(2) 0.036(2) 0.0033(18) 0.0140(18) 0.0185(17)
C35 0.0294(19) 0.0301(19) 0.046(2) 0.0171(18) 0.0096(18) 0.0050(16)
C36 0.0208(18) 0.033(2) 0.041(2) 0.0075(18) -0.0004(17) -0.0038(15)
B3 0.0218(18) 0.0136(16) 0.0184(19) 0.0000(15) 0.0048(16) 0.0068(14)
B4 0.0202(18) 0.0175(17) 0.0161(19) 0.0009(15) 0.0030(15) 0.0025(15)
C37 0.0217(16) 0.0155(15) 0.0201(17) 0.0035(13) 0.0056(14) 0.0072(13)
C38 0.0201(16) 0.0139(14) 0.0221(17) -0.0001(13) 0.0102(14) 0.0050(12)
C39 0.0249(17) 0.0150(15) 0.0203(17) -0.0006(13) 0.0095(14) 0.0043(13)
C40 0.0230(17) 0.0210(16) 0.0287(19) 0.0073(15) 0.0118(15) 0.0041(14)
C41 0.0168(16) 0.0217(16) 0.0300(19) 0.0012(15) 0.0068(15) 0.0030(13)
C42 0.0198(16) 0.0185(15) 0.0211(18) 0.0011(14) 0.0051(14) 0.0026(13)
C43 0.0227(16) 0.0127(14) 0.0196(17) -0.0001(13) 0.0071(14) 0.0050(12)
C44 0.0198(16) 0.0129(14) 0.0206(17) 0.0010(13) 0.0043(14) 0.0014(12)
C45 0.0219(16) 0.0157(15) 0.0193(17) 0.0003(13) 0.0061(14) 0.0036(13)
C46 0.0180(16) 0.0209(16) 0.0241(18) 0.0034(14) 0.0035(14) 0.0052(13)
C47 0.0215(16) 0.0219(16) 0.0243(18) 0.0054(14) 0.0119(14) 0.0039(13)
C48 0.0240(17) 0.0152(15) 0.0204(17) -0.0006(13) 0.0080(14) 0.0035(13)
C49 0.0197(16) 0.0157(15) 0.0230(18) 0.0012(14) 0.0055(14) 0.0074(13)
C50 0.0248(17) 0.0170(15) 0.0215(18) 0.0001(14) 0.0033(14) 0.0076(13)
C51 0.0234(17) 0.0226(17) 0.0202(18) -0.0014(14) -0.0016(14) 0.0075(14)
C52 0.036(2) 0.0217(16) 0.0159(17) 0.0010(14) 0.0014(15) 0.0113(15)
C53 0.0278(18) 0.0215(16) 0.0201(18) 0.0038(14) 0.0076(15) 0.0066(14)
C54 0.0284(17) 0.0195(16) 0.0205(17) 0.0052(14) 0.0093(15) 0.0104(14)
C55 0.0219(16) 0.0145(15) 0.0155(16) -0.0023(13) 0.0034(13) 0.0030(13)
C56 0.0267(17) 0.0208(16) 0.0120(16) -0.0002(13) 0.0017(14) 0.0047(14)
C57 0.0238(17) 0.0237(17) 0.0190(17) 0.0002(14) -0.0016(14) 0.0059(14)
C58 0.0344(19) 0.0183(16) 0.0178(18) 0.0040(14) -0.0023(15) 0.0050(14)
C59 0.0308(18) 0.0190(16) 0.0177(17) 0.0017(14) 0.0050(15) -0.0019(14)
C60 0.0256(17) 0.0155(15) 0.0134(16) -0.0012(13) 0.0049(14) 0.0011(13)
C61 0.0166(16) 0.0267(17) 0.0249(18) 0.0026(15) 0.0047(14) 0.0053(13)
C62 0.0234(17) 0.0284(18) 0.0227(18) 0.0106(15) 0.0106(15) 0.0070(14)
C63 0.0197(16) 0.0256(17) 0.0162(17) 0.0025(14) 0.0026(14) 0.0044(13)
C64 0.0256(17) 0.0208(16) 0.0196(17) 0.0054(14) 0.0103(14) 0.0021(14)
C65 0.032(2) 0.046(2) 0.035(2) 0.0170(19) 0.0130(17) 0.0214(17)
C66 0.0289(19) 0.038(2) 0.028(2) 0.0001(17) 0.0046(16) -0.0058(16)
C67 0.036(2) 0.031(2) 0.042(2) 0.0177(18) -0.0013(18) -0.0007(16)
C68 0.035(2) 0.070(3) 0.024(2) 0.020(2) 0.0145(17) 0.023(2)
C69 0.0267(18) 0.040(2) 0.0245(19) 0.0081(17) 0.0061(16) 0.0135(16)
C70 0.0235(17) 0.0269(17) 0.0202(18) 0.0045(15) 0.0026(15) 0.0003(14)
C71 0.0327(19) 0.0255(17) 0.0249(19) 0.0024(15) 0.0143(16) 0.0051(15)
C72 0.0309(19) 0.0284(18) 0.033(2) 0.0136(16) 0.0120(17) 0.0022(15)
S1 0.0289(4) 0.0188(4) 0.0207(4) 0.0015(3) 0.0026(4) 0.0070(3)
N1 0.0296(15) 0.0214(14) 0.0216(15) -0.0007(12) -0.0004(13) 0.0045(12)
C73 0.032(2) 0.0199(17) 0.036(2) -0.0004(16) 0.0014(17) 0.0012(15)
C74 0.050(2) 0.0297(19) 0.0175(18) 0.0004(16) 0.0005(17) 0.0158(17)
N2 0.0338(16) 0.0205(14) 0.0308(17) 0.0068(13) 0.0065(14) 0.0068(12)
C75 0.049(2) 0.033(2) 0.038(2) 0.0150(18) 0.0086(19) 0.0174(18)
C76 0.037(2) 0.033(2) 0.075(3) 0.024(2) 0.009(2) 0.0026(18)
N3 0.0397(17) 0.0258(15) 0.0202(15) -0.0001(13) 0.0071(13) 0.0098(13)
C77 0.047(2) 0.034(2) 0.045(2) 0.0065(19) 0.025(2) 0.0161(18)
C78 0.063(3) 0.033(2) 0.0199(19) -0.0025(17) 0.0046(19) 0.0108(19)
S2 0.0295(5) 0.0195(4) 0.0225(5) 0.0054(3) 0.0064(4) 0.0059(3)
N4 0.0258(15) 0.0229(14) 0.0313(17) 0.0084(13) 0.0040(13) 0.0026(12)
C79 0.042(2) 0.032(2) 0.060(3) 0.019(2) 0.016(2) 0.0009(18)
C80 0.030(2) 0.038(2) 0.054(3) 0.013(2) 0.0101(19) 0.0077(17)
N5 0.0334(16) 0.0196(14) 0.0240(16) 0.0070(12) 0.0037(13) 0.0017(12)
C81 0.039(2) 0.0307(19) 0.025(2) 0.0105(16) 0.0087(17) 0.0061(16)
C82 0.050(2) 0.0208(18) 0.037(2) 0.0051(17) -0.0014(19) 0.0022(16)
N6 0.0293(15) 0.0202(14) 0.0224(15) 0.0020(12) -0.0010(13) 0.0059(12)
C83 0.038(2) 0.0224(17) 0.027(2) -0.0043(15) 0.0041(17) 0.0055(15)
C84 0.033(2) 0.0284(18) 0.027(2) 0.0054(16) -0.0005(16) 0.0084(15)
C85 0.035(2) 0.0295(19) 0.044(2) 0.0055(18) 0.0125(19) 0.0117(16)
Cl1 0.0558(6) 0.0488(6) 0.0569(7) 0.0111(5) 0.0273(6) 0.0263(5)
Cl2 0.0551(7) 0.0591(7) 0.0774(9) 0.0363(7) 0.0229(6) 0.0212(6)
C86A 0.038(5) 0.040(5) 0.036(5) 0.013(4) -0.003(4) 0.004(4)
Cl3A 0.065(3) 0.0422(16) 0.067(3) 0.0177(17) -0.013(2) 0.0148(17)
Cl4A 0.0523(14) 0.0465(13) 0.0374(17) 0.0079(11) -0.0036(11) 0.0044(10)
C86B 0.068(9) 0.182(16) 0.150(14) 0.138(13) 0.053(9) 0.075(10)
Cl3B 0.079(4) 0.171(6) 0.068(4) 0.029(4) -0.013(3) -0.016(3)
Cl4B 0.062(2) 0.128(3) 0.125(5) 0.085(4) 0.039(3) 0.039(2)
F1 0.0243(10) 0.0277(10) 0.0241(10) 0.0095(8) 0.0054(8) 0.0095(8)
F2 0.0250(9) 0.0177(9) 0.0213(10) 0.0006(8) 0.0080(8) 0.0040(7)

loop_
_atom_type_symbol
_atom_type_description
_atom_type_scat_dispersion_real
_atom_type_scat_dispersion_imag
_atom_type_scat_source
C C 0.0033 0.0016 'International Tables Vol C Tables 4.2.6.8 and 6.1.1.4'
H H 0.0000 0.0000 'International Tables Vol C Tables 4.2.6.8 and 6.1.1.4'
B B 0.0013 0.0007 'International Tables Vol C Tables 4.2.6.8 and 6.1.1.4'
Cl Cl 0.1484 0.1585 'International Tables Vol C Tables 4.2.6.8 and 6.1.1.4'
F F 0.0171 0.0103 'International Tables Vol C Tables 4.2.6.8 and 6.1.1.4'
N N 0.0061 0.0033 'International Tables Vol C Tables 4.2.6.8 and 6.1.1.4'
S S 0.1246 0.1234 'International Tables Vol C Tables 4.2.6.8 and 6.1.1.4'

loop_
_geom_angle_atom_site_label_1
_geom_angle_atom_site_label_2
_geom_angle_atom_site_label_3
_geom_angle
C7 B1 C13 118.8(3)
C7 B1 C1 122.1(3)
C13 B1 C1 118.7(3)
F1 B2 C19 111.1(3)
F1 B2 C8 107.4(3)
C19 B2 C8 109.4(3)
F1 B2 C2 107.4(2)
C19 B2 C2 108.5(3)
C8 B2 C2 113.0(3)
C6 C1 C2 121.6(3)
C6 C1 B1 119.3(3)
C2 C1 B1 118.9(3)
C3 C2 C1 118.8(3)
C3 C2 B2 120.4(3)
C1 C2 B2 120.7(3)
C4 C3 C2 118.5(3)
C4 C3 C28 121.8(3)
C2 C3 C28 119.7(3)
C5 C4 C3 122.2(3)
C4 C5 C6 120.9(3)
C5 C6 C1 117.7(3)
C5 C6 C25 118.9(3)
C1 C6 C25 123.4(3)
C8 C7 C12 121.5(3)
C8 C7 B1 119.0(3)
C12 C7 B1 119.0(3)
C9 C8 C7 119.5(3)
C9 C8 B2 120.0(3)
C7 C8 B2 120.5(3)
C10 C9 C8 118.3(3)
C10 C9 C27 121.2(3)
C8 C9 C27 120.4(3)
C11 C10 C9 121.9(3)
C10 C11 C12 121.0(3)
C11 C12 C7 117.4(3)
C11 C12 C26 119.3(3)
C7 C12 C26 123.2(3)
C14 C13 C18 120.1(3)
C14 C13 B1 119.8(3)
C18 C13 B1 120.1(3)
C15 C14 C13 119.2(3)
C15 C14 C25 118.0(3)
C13 C14 C25 122.8(3)
C16 C15 C14 120.4(3)
C15 C16 C17 121.1(3)
C16 C17 C18 120.2(3)
C17 C18 C13 119.0(3)
C17 C18 C26 118.7(3)
C13 C18 C26 122.3(3)
C20 C19 C24 119.5(3)
C20 C19 B2 119.8(3)
C24 C19 B2 120.3(3)
C21 C20 C19 119.5(3)
C21 C20 C27 120.4(3)
C19 C20 C27 120.1(3)
C22 C21 C20 120.2(3)
C21 C22 C23 120.8(3)
C22 C23 C24 120.0(3)
C23 C24 C19 119.9(3)
C23 C24 C28 120.6(3)
C19 C24 C28 119.4(3)
C6 C25 C14 115.5(2)
C6 C25 C30 108.3(2)
C14 C25 C30 107.8(3)
C6 C25 C29 107.9(3)
C14 C25 C29 108.0(2)
C30 C25 C29 109.1(3)
C12 C26 C31 107.3(3)
C12 C26 C18 115.6(2)
C31 C26 C18 108.5(3)
C12 C26 C32 108.6(2)
C31 C26 C32 109.1(3)
C18 C26 C32 107.6(3)
C34 C27 C9 110.9(3)
C34 C27 C20 111.3(3)
C9 C27 C20 111.6(3)
C34 C27 C33 107.7(3)
C9 C27 C33 107.8(3)
C20 C27 C33 107.3(3)
C36 C28 C3 110.6(3)
C36 C28 C24 111.6(3)
C3 C28 C24 111.3(2)
C36 C28 C35 106.8(3)
C3 C28 C35 108.0(3)
C24 C28 C35 108.4(3)
C49 B3 C43 118.5(3)
C49 B3 C37 119.0(3)
C43 B3 C37 122.0(3)
F2 B4 C44 107.2(2)
F2 B4 C55 109.9(2)
C44 B4 C55 110.5(3)
F2 B4 C38 106.9(2)
C44 B4 C38 113.3(3)
C55 B4 C38 109.0(3)
C42 C37 C38 121.7(3)
C42 C37 B3 118.8(3)
C38 C37 B3 119.3(3)
C39 C38 C37 119.8(3)
C39 C38 B4 120.1(3)
C37 C38 B4 120.0(3)
C40 C39 C38 117.7(3)
C40 C39 C64 122.2(3)
C38 C39 C64 120.0(3)
C41 C40 C39 122.3(3)
C40 C41 C42 121.2(3)
C41 C42 C37 117.1(3)
C41 C42 C61 119.1(3)
C37 C42 C61 123.9(3)
C48 C43 C44 121.5(3)
C48 C43 B3 119.5(3)
C44 C43 B3 118.5(3)
C45 C44 C43 119.3(3)
C45 C44 B4 120.5(3)
C43 C44 B4 120.1(3)
C46 C45 C44 118.2(3)
C46 C45 C63 120.9(3)
C44 C45 C63 120.8(3)
C47 C46 C45 121.9(3)
C46 C47 C48 121.2(3)
C47 C48 C43 117.6(3)
C47 C48 C62 119.9(3)
C43 C48 C62 122.5(3)
C50 C49 C54 120.0(3)
C50 C49 B3 120.1(3)
C54 C49 B3 120.0(3)
C51 C50 C49 119.4(3)
C51 C50 C61 118.0(3)
C49 C50 C61 122.7(3)
C50 C51 C52 120.5(3)
C53 C52 C51 120.6(3)
C52 C53 C54 120.2(3)
C53 C54 C49 119.2(3)
C53 C54 C62 118.6(3)
C49 C54 C62 122.2(3)
C60 C55 C56 119.4(3)
C60 C55 B4 120.5(3)
C56 C55 B4 119.9(3)
C57 C56 C55 119.1(3)
C57 C56 C63 120.2(3)
C55 C56 C63 120.6(3)
C58 C57 C56 120.7(3)
C57 C58 C59 120.7(3)
C58 C59 C60 120.1(3)
C59 C60 C55 120.0(3)
C59 C60 C64 120.5(3)
C55 C60 C64 119.3(3)
C42 C61 C50 115.4(3)
C42 C61 C65 108.0(3)
C50 C61 C65 109.1(3)
C42 C61 C66 107.6(3)
C50 C61 C66 107.2(3)
C65 C61 C66 109.4(3)
C48 C62 C54 115.2(3)
C48 C62 C67 106.9(3)
C54 C62 C67 108.0(3)
C48 C62 C68 109.5(3)
C54 C62 C68 108.3(3)
C67 C62 C68 108.8(3)
C69 C63 C45 110.7(3)
C69 C63 C70 108.3(3)
C45 C63 C70 106.9(2)
C69 C63 C56 111.5(3)
C45 C63 C56 112.2(2)
C70 C63 C56 107.0(2)
C39 C64 C72 111.3(3)
C39 C64 C71 108.2(2)
C72 C64 C71 107.1(3)
C39 C64 C60 112.0(2)
C72 C64 C60 111.3(3)
C71 C64 C60 106.7(2)
N2 S1 N3 114.10(15)
N2 S1 N1 99.05(14)
N3 S1 N1 99.48(15)
C74 N1 C73 110.0(3)
C74 N1 S1 112.2(2)
C73 N1 S1 111.4(2)
C75 N2 C76 115.1(3)
C75 N2 S1 122.2(2)
C76 N2 S1 114.1(2)
C77 N3 C78 113.5(3)
C77 N3 S1 123.6(2)
C78 N3 S1 110.6(2)
N5 S2 N6 114.14(15)
N5 S2 N4 101.66(14)
N6 S2 N4 98.51(14)
C79 N4 C80 110.1(3)
C79 N4 S2 114.0(2)
C80 N4 S2 111.1(2)
C82 N5 C81 116.5(3)
C82 N5 S2 117.0(2)
C81 N5 S2 125.4(2)
C83 N6 C84 115.6(3)
C83 N6 S2 124.1(2)
C84 N6 S2 114.2(2)
Cl2 C85 Cl1 110.71(19)
Cl4A C86A Cl3A 110.8(5)
Cl3B C86B Cl4B 109.4(9)

loop_
_geom_bond_atom_site_label_1
_geom_bond_atom_site_label_2
_geom_bond_distance
B1 C7 1.530(5)
B1 C13 1.535(5)
B1 C1 1.540(4)
B2 F1 1.488(4)
B2 C19 1.602(4)
B2 C8 1.611(5)
B2 C2 1.613(5)
C1 C6 1.403(4)
C1 C2 1.417(4)
C2 C3 1.402(4)
C3 C4 1.388(4)
C3 C28 1.541(4)
C4 C5 1.377(4)
C5 C6 1.391(4)
C6 C25 1.533(4)
C7 C8 1.413(4)
C7 C12 1.413(4)
C8 C9 1.401(4)
C9 C10 1.396(4)
C9 C27 1.540(4)
C10 C11 1.386(4)
C11 C12 1.394(4)
C12 C26 1.528(4)
C13 C14 1.407(4)
C13 C18 1.410(4)
C14 C15 1.388(4)
C14 C25 1.537(4)
C15 C16 1.375(5)
C16 C17 1.381(5)
C17 C18 1.390(4)
C18 C26 1.536(4)
C19 C20 1.406(4)
C19 C24 1.407(4)
C20 C21 1.394(4)
C20 C27 1.541(5)
C21 C22 1.382(5)
C22 C23 1.385(5)
C23 C24 1.387(4)
C24 C28 1.541(5)
C25 C30 1.544(4)
C25 C29 1.546(4)
C26 C31 1.535(5)
C26 C32 1.546(4)
C27 C34 1.531(4)
C27 C33 1.543(5)
C28 C36 1.540(4)
C28 C35 1.546(5)
B3 C49 1.533(5)
B3 C43 1.534(5)
B3 C37 1.542(5)
B4 F2 1.498(4)
B4 C44 1.600(5)
B4 C55 1.605(5)
B4 C38 1.620(5)
C37 C42 1.405(4)
C37 C38 1.414(4)
C38 C39 1.404(4)
C39 C40 1.392(4)
C39 C64 1.538(4)
C40 C41 1.382(5)
C41 C42 1.398(4)
C42 C61 1.535(4)
C43 C48 1.402(4)
C43 C44 1.425(4)
C44 C45 1.399(4)
C45 C46 1.400(4)
C45 C63 1.542(4)
C46 C47 1.383(4)
C47 C48 1.394(4)
C48 C62 1.537(4)
C49 C50 1.407(4)
C49 C54 1.413(4)
C50 C51 1.385(4)
C50 C61 1.538(4)
C51 C52 1.387(5)
C52 C53 1.385(4)
C53 C54 1.392(4)
C54 C62 1.538(4)
C55 C60 1.408(4)
C55 C56 1.409(4)
C56 C57 1.400(4)
C56 C63 1.545(4)
C57 C58 1.378(5)
C58 C59 1.379(4)
C59 C60 1.392(4)
C60 C64 1.547(4)
C61 C65 1.540(4)
C61 C66 1.544(4)
C62 C67 1.544(5)
C62 C68 1.545(5)
C63 C69 1.531(4)
C63 C70 1.546(4)
C64 C72 1.540(4)
C64 C71 1.542(4)
S1 N2 1.629(3)
S1 N3 1.631(3)
S1 N1 1.678(3)
N1 C74 1.479(4)
N1 C73 1.491(4)
N2 C75 1.460(4)
N2 C76 1.461(4)
N3 C77 1.465(4)
N3 C78 1.474(4)
S2 N5 1.601(3)
S2 N6 1.622(3)
S2 N4 1.681(3)
N4 C79 1.477(4)
N4 C80 1.477(4)
N5 C82 1.460(4)
N5 C81 1.475(4)
N6 C83 1.463(4)
N6 C84 1.470(4)
C85 Cl2 1.760(4)
C85 Cl1 1.769(4)
C86A Cl4A 1.817(9)
C86A Cl3A 1.897(12)
C86B Cl3B 1.377(16)
C86B Cl4B 1.790(12)
